data_7049250
loop_
_publ_author_name
'Lu, Haijiao'
'Jethwa, Rajesh B.'
'Jenkinson, Kellie J.'
'Wheatley, Andrew E. H.'
'Hao, Hongxun'
'Wright, Dominic S.'
'Pike, Sebastian D.'

_publ_section_title
;
 A simple one-step synthetic route to access a range of metal-doped
 polyoxovanadate clusters.
;
_journal_issue 14
_journal_name_full 'Dalton transactions (Cambridge, England : 2003)'
_journal_page_first 4555
_journal_page_last 4564
_journal_paper_doi 10.1039/c8dt05072d
_journal_volume 48
_journal_year 2019
_chemical_compound_source 'Lab 301, Chem Dept, Cambridge'
_chemical_formula_moiety 'C3.15 H9.70 O5.32 S1.58 V1.50'
_chemical_formula_sum 'C3.15 H9.7 O5.32 S1.58 V1.5'
_chemical_formula_weight 259.72
_chemical_name_systematic '[H2V10O28][VO(DMSO)5]2'
_space_group_IT_number 2
_space_group_name_Hall '-P 1'
_space_group_name_H-M_alt 'P -1'
_symmetry_cell_setting triclinic
_symmetry_space_group_name_Hall '-P 1'
_symmetry_space_group_name_H-M 'P -1'
_atom_sites_solution_hydrogens difmap
_atom_sites_solution_primary other
_audit_creation_date 2019-02-13
_audit_creation_method CRYSTALS_ver_14.61
_audit_update_record
;
2019-02-19 deposited with the CCDC.    2019-03-06 downloaded from the CCDC.
;
_cell_angle_alpha 98.3028(13)
_cell_angle_beta 111.4840(13)
_cell_angle_gamma 91.0122(13)
_cell_formula_units_Z 8
_cell_length_a 11.9361(4)
_cell_length_b 11.9973(4)
_cell_length_c 13.9248(5)
_cell_measurement_reflns_used 24377
_cell_measurement_temperature 150
_cell_measurement_theta_max 134
_cell_measurement_theta_min 7
_cell_volume 1830.65(11)
_computing_cell_refinement 'Apex2 (Bruker AXS, 2006)'
_computing_data_collection 'Apex2 (Bruker AXS, 2006)'
_computing_data_reduction 'Apex2 (Bruker AXS, 2006)'
_computing_molecular_graphics 'CAMERON (Watkin et al., 1996)'
_computing_publication_material 'CRYSTALS (Betteridge et al., 2003)'
_computing_structure_refinement 'CRYSTALS (Betteridge et al., 2003)'
_computing_structure_solution 'Superflip (Palatinus & Chapuis, 2007)'
_diffrn_ambient_temperature 150
_diffrn_measured_fraction_theta_full 0.991
_diffrn_measured_fraction_theta_max 0.991
_diffrn_measurement_device Area
_diffrn_measurement_device_type 'Bruker Kappa Apex2'
_diffrn_measurement_method \w/2\q
_diffrn_radiation_monochromator graphite
_diffrn_radiation_type 'Cu K\a'
_diffrn_radiation_wavelength 1.54178
_diffrn_reflns_av_R_equivalents 0.058
_diffrn_reflns_limit_h_max 14
_diffrn_reflns_limit_h_min -14
_diffrn_reflns_limit_k_max 14
_diffrn_reflns_limit_k_min -14
_diffrn_reflns_limit_l_max 16
_diffrn_reflns_limit_l_min -16
_diffrn_reflns_number 23234
_diffrn_reflns_theta_full 67.212
_diffrn_reflns_theta_max 67.212
_diffrn_reflns_theta_min 3.457
_diffrn_standards_number 0
_exptl_absorpt_coefficient_mu 16.382
_exptl_absorpt_correction_T_max 0.14
_exptl_absorpt_correction_T_min 0.05
_exptl_absorpt_correction_type multi-scan
_exptl_absorpt_process_details 'SADABS (Siemens, 1996)'
_exptl_crystal_colour orange
_exptl_crystal_density_diffrn 1.885
_exptl_crystal_density_method 'not measured'
_exptl_crystal_description block
_exptl_crystal_F_000 1047.200
_exptl_crystal_size_max 0.400
_exptl_crystal_size_mid 0.180
_exptl_crystal_size_min 0.120
_refine_diff_density_max 1.96
_refine_diff_density_min -1.70
_refine_ls_extinction_method None
_refine_ls_goodness_of_fit_ref 1.4490
_refine_ls_hydrogen_treatment mixed
_refine_ls_matrix_type full
_refine_ls_number_parameters 535
_refine_ls_number_reflns 6477
_refine_ls_number_restraints 872
_refine_ls_R_factor_all 0.1117
_refine_ls_R_factor_gt 0.0990
_refine_ls_shift/su_max 0.0438360
_refine_ls_shift/su_mean 0.0009643
_refine_ls_structure_factor_coef Fsqd
_refine_ls_weighting_details
;
 Method= Modified Sheldrick 
 w=1/[\s^2^(F^2^) + ( 0.20P)^2^ + 0.00P] 
 ,where P=(max(Fo^2^,0) + 2Fc^2^)/3 
;
_refine_ls_weighting_scheme calc
_refine_ls_wR_factor_all 0.3317
_refine_ls_wR_factor_gt 0.3128
_refine_ls_wR_factor_ref 0.3317
_reflns_limit_h_max 13
_reflns_limit_h_min -14
_reflns_limit_k_max 14
_reflns_limit_k_min -14
_reflns_limit_l_max 16
_reflns_limit_l_min 0
_reflns_number_gt 5304
_reflns_number_total 6508
_reflns_threshold_expression I>2.0\s(I)
_oxford_diffrn_Wilson_B_factor 3.84
_oxford_diffrn_Wilson_scale 331.46
_oxford_refine_ls_r_factor_ref 0.1117
_oxford_refine_ls_scale 0.11876(15)
_oxford_reflns_number_all 6477
_oxford_reflns_threshold_expression_ref I>-3.0\s(I)
_oxford_structure_analysis_title 'SP_B1_0095 in P-1'
_cod_data_source_file c8dt05072d2.cif
_cod_data_source_block A
_cod_depositor_comments
;
The following automatic conversions were performed:

'_atom_sites_solution_primary' value 'Other' changed to 'other'
according to
/home/data/users/saulius/crontab/automatic-downloads/rss-feeds/RSC/lib/dictionaries/cif_core.dic
dictionary named 'cif_core.dic' version 2.4.2 from 2011-04-26.

'_exptl_absorpt_correction_type' value 'Multi-scan' changed to
'multi-scan' according to
/home/data/users/saulius/crontab/automatic-downloads/rss-feeds/RSC/lib/dictionaries/cif_core.dic
dictionary named 'cif_core.dic' version 2.4.2 from 2011-04-26.

Automatic conversion script
Id: cif_fix_values 4973 2017-02-22 13:04:09Z antanas 

 Adding full bibliography for 7049248--7049252.cif.
;
_cod_original_cell_volume 1830.65(7)
_cod_original_sg_symbol_H-M 'P -1 '
_cod_original_formula_sum 'C3.15 H9.70 O5.32 S1.58 V1.50'
_cod_database_code 7049250

loop_
_symmetry_equiv_pos_as_xyz
x,y,z
-x,-y,-z

loop_
_atom_site_label
_atom_site_type_symbol
_atom_site_fract_x
_atom_site_fract_y
_atom_site_fract_z
_atom_site_U_iso_or_equiv
_atom_site_occupancy
_atom_site_adp_type
_atom_site_refinement_flags_posn
_atom_site_refinement_flags_occupancy
_atom_site_disorder_assembly
_atom_site_disorder_group
C110 C 1.3391(10) 0.8654(18) 0.2918(18) 0.0615 0.32(2) Uani D P 3 1
C121 C 0.8073(14) 0.8997(10) -0.1114(4) 0.0812 0.54(2) Uani D P 4 1
C130 C 0.753(2) 0.9251(9) -0.1010(9) 0.0800 0.46(2) Uani D P 4 2
C18 C 1.0652(11) 1.2147(9) 0.4540(8) 0.0671 1.0000 Uani . . . .
C19 C 1.0594(10) 1.3130(8) 0.2961(9) 0.0640 1.0000 Uani . . . .
O21 O 0.4138(10) 0.7325(9) 0.1166(5) 0.1364 1.0000 Uani D . . .
C21 C 0.4611(13) 0.7968(10) -0.0381(10) 0.1273 1.0000 Uani D . . .
S10 S 1.2067(2) 0.8405(2) 0.3182(2) 0.0613 1.0000 Uani D . . .
S11 S 0.8182(3) 0.8569(3) 0.0034(2) 0.0704 0.810(8) Uani D P 6 1
S12 S 0.85658(19) 0.70404(17) 0.27471(15) 0.0478 1.0000 Uani D . . .
S13 S 0.72764(18) 1.05327(16) 0.27871(16) 0.0468 1.0000 Uani D . . .
S14 S 1.09057(17) 1.18098(16) 0.33493(16) 0.0465 1.0000 Uani . . . .
S15 S 0.4193(7) 0.6814(5) 0.0105(5) 0.1119 0.558(11) Uani D P 5 2
S16 S 0.3506(8) 0.7840(6) 0.0169(6) 0.1133 0.442(11) Uani D P 5 1
S17 S 1.0000 0.5000 0.0000 0.1496 0.6000 Uani DS . 7 .
O1 O 0.9936(6) 0.9391(5) 0.3806(4) 0.0541 1.0000 Uani . . . .
O2 O 0.8264(8) 0.3778(7) 0.3746(8) 0.0800 1.0000 Uani . . . .
O3 O 0.7191(5) 0.5723(4) 0.3991(5) 0.0445 1.0000 Uani . . . .
O4 O 0.7527(5) 0.4466(5) 0.5444(5) 0.0444 1.0000 Uani . . . .
O5 O 0.5305(4) 0.4684(3) 0.4187(4) 0.0290 1.0000 Uani . . . .
O6 O 0.6259(6) 0.7723(5) 0.4064(7) 0.0622 1.0000 Uani . . . .
O7 O 0.6471(4) 0.6431(4) 0.5589(4) 0.0375 1.0000 Uani . . . .
O8 O 0.4406(4) 0.6625(4) 0.4403(4) 0.0375 1.0000 Uani . . . .
O9 O 0.4495(8) 0.1526(5) 0.4079(7) 0.0773 1.0000 Uani . . . .
O10 O 0.6884(5) 0.5127(5) 0.7103(4) 0.0506 1.0000 Uani . . . .
O11 O 0.4093(6) 0.2952(5) 0.2693(5) 0.0601 1.0000 Uani . . . .
O12 O 0.6329(6) 0.2745(4) 0.3998(5) 0.0528 1.0000 Uani . . . .
O13 O 0.5973(7) 0.4033(5) 0.2531(5) 0.0598 1.0000 Uani . . . .
O14 O 0.4923(6) 0.5944(5) 0.2694(5) 0.0537 1.0000 Uani . . . .
O15 O 0.3735(9) 0.4197(9) 0.1148(5) 0.0927 1.0000 Uani . . . .
O16 O 0.7786(4) 0.9536(4) 0.2297(4) 0.0519 1.0000 Uani D . . .
O17 O 0.9772(5) 1.1060(5) 0.2603(4) 0.0451 1.0000 Uani . . . .
O18 O 0.9006(5) 0.9343(4) 0.0928(3) 0.0596 1.0000 Uani D . . .
O19 O 1.1223(4) 0.9201(4) 0.2544(4) 0.0517 1.0000 Uani D . . .
O20 O 0.9159(5) 0.7700(4) 0.2156(4) 0.0512 1.0000 Uani D . . .
C20 C 0.2687(9) 0.6691(11) -0.0789(8) 0.1369 1.0000 Uani D . . .
V1 V 0.95495(12) 0.93890(11) 0.25865(10) 0.0397 1.0000 Uani . . . .
V2 V 0.70169(14) 0.41218(13) 0.38699(13) 0.0518 1.0000 Uani . . . .
V3 V 0.59244(12) 0.64463(10) 0.40868(11) 0.0407 1.0000 Uani . . . .
V4 V 0.63641(10) 0.48631(10) 0.57919(9) 0.0335 1.0000 Uani . . . .
V5 V 0.48338(15) 0.28114(10) 0.40696(13) 0.0508 1.0000 Uani . . . .
V6 V 0.44381(16) 0.43352(15) 0.23758(11) 0.0581 1.0000 Uani . . . .
C140 C 0.9520(15) 0.5921(15) 0.312(2) 0.0466 0.54(4) Uani D P 1 1
C141 C 0.9740(11) 0.625(2) 0.349(2) 0.0506 0.46(4) Uani D P 1 2
C150 C 0.7237(14) 0.6325(19) 0.1753(6) 0.0645 0.54(4) Uani D P 1 1
C151 C 0.756(2) 0.5976(18) 0.1759(7) 0.0581 0.46(4) Uani D P 1 2
C160 C 0.5670(6) 1.0207(10) 0.2214(12) 0.0721 0.64(3) Uani D P 2 1
C161 C 0.5828(13) 0.9964(9) 0.269(2) 0.0478 0.36(3) Uani D P 2 2
C170 C 0.7336(16) 1.0150(10) 0.4007(8) 0.0588 0.64(3) Uani D P 2 1
C171 C 0.791(2) 1.0480(16) 0.4166(6) 0.0695 0.36(3) Uani D P 2 2
C100 C 1.261(2) 0.9228(12) 0.4459(7) 0.0732 0.32(2) Uani D P 3 1
C101 C 1.3498(6) 0.9011(8) 0.3336(10) 0.0616 0.68(2) Uani D P 3 2
C111 C 1.2001(11) 0.7264(7) 0.2181(6) 0.0747 0.68(2) Uani D P 3 2
C131 C 0.6720(5) 0.8716(12) -0.0086(10) 0.0787 0.54(2) Uani D P 4 1
C31 C 1.093(4) 0.614(3) 0.102(2) 0.1451 0.3000 Uani D . 7 .
C30 C 0.877(3) 0.592(3) -0.046(4) 0.1475 0.3000 Uani D . 7 .
O22 O 0.977(3) 0.3981(12) 0.028(2) 0.1425 0.3000 Uani D . 7 .
H191 H 1.0616 1.3098 0.2274 0.1020 1.0000 Uiso R . . .
H192 H 1.1194 1.3693 0.3445 0.1019 1.0000 Uiso R . . .
H193 H 0.9809 1.3311 0.2943 0.1020 1.0000 Uiso R . . .
H181 H 1.0880 1.1546 0.4940 0.0972 1.0000 Uiso R . . .
H182 H 1.1117 1.2836 0.4947 0.0971 1.0000 Uiso R . . .
H183 H 0.9809 1.2241 0.4371 0.0970 1.0000 Uiso R . . .
H1101 H 1.3293 0.8265 0.2245 0.0758 0.32(2) Uiso R P 3 1
H1102 H 1.3524 0.9442 0.2941 0.0758 0.32(2) Uiso R P 3 1
H1103 H 1.4063 0.8397 0.3431 0.0758 0.32(2) Uiso R P 3 1
H1001 H 1.2031 0.9219 0.4774 0.0860 0.32(2) Uiso R P 3 1
H1002 H 1.2792 0.9981 0.4393 0.0860 0.32(2) Uiso R P 3 1
H1003 H 1.3331 0.8936 0.4883 0.0860 0.32(2) Uiso R P 3 1
H1111 H 1.1271 0.6801 0.1973 0.0918 0.68(2) Uiso R P 3 2
H1112 H 1.2034 0.7569 0.1598 0.0918 0.68(2) Uiso R P 3 2
H1113 H 1.2670 0.6825 0.2435 0.0918 0.68(2) Uiso R P 3 2
H1011 H 1.3735 0.9664 0.3861 0.0764 0.68(2) Uiso R P 3 2
H1012 H 1.3444 0.9215 0.2687 0.0764 0.68(2) Uiso R P 3 2
H1013 H 1.4080 0.8471 0.3523 0.0764 0.68(2) Uiso R P 3 2
H1411 H 1.0324 0.6750 0.4049 0.0598 0.46(4) Uiso R P 1 2
H1412 H 1.0112 0.5878 0.3049 0.0598 0.46(4) Uiso R P 1 2
H1413 H 0.9415 0.5704 0.3769 0.0598 0.46(4) Uiso R P 1 2
H1511 H 0.6893 0.6323 0.1324 0.0704 0.46(4) Uiso R P 1 2
H1512 H 0.7973 0.5611 0.1350 0.0704 0.46(4) Uiso R P 1 2
H1513 H 0.7276 0.5436 0.2070 0.0704 0.46(4) Uiso R P 1 2
H1401 H 1.0260 0.6223 0.3664 0.0530 0.54(4) Uiso R P 1 1
H1402 H 0.9676 0.5564 0.2534 0.0530 0.54(4) Uiso R P 1 1
H1403 H 0.9137 0.5384 0.3364 0.0530 0.54(4) Uiso R P 1 1
H1501 H 0.6667 0.6862 0.1509 0.0746 0.54(4) Uiso R P 1 1
H1502 H 0.7437 0.5959 0.1191 0.0746 0.54(4) Uiso R P 1 1
H1503 H 0.6897 0.5780 0.2021 0.0746 0.54(4) Uiso R P 1 1
H1711 H 0.8738 1.0752 0.4463 0.0769 0.36(3) Uiso R P 2 2
H1712 H 0.7471 1.0924 0.4507 0.0769 0.36(3) Uiso R P 2 2
H1713 H 0.7838 0.9715 0.4253 0.0769 0.36(3) Uiso R P 2 2
H1611 H 0.5274 0.9908 0.1991 0.0553 0.36(3) Uiso R P 2 2
H1612 H 0.5540 1.0443 0.3143 0.0553 0.36(3) Uiso R P 2 2
H1613 H 0.5906 0.9235 0.2889 0.0553 0.36(3) Uiso R P 2 2
H1701 H 0.8139 1.0244 0.4509 0.0751 0.64(3) Uiso R P 2 1
H1702 H 0.6835 1.0607 0.4268 0.0751 0.64(3) Uiso R P 2 1
H1703 H 0.7043 0.9380 0.3875 0.0751 0.64(3) Uiso R P 2 1
H1601 H 0.5376 1.0355 0.1515 0.0829 0.64(3) Uiso R P 2 1
H1602 H 0.5289 1.0658 0.2606 0.0829 0.64(3) Uiso R P 2 1
H1603 H 0.5498 0.9431 0.2213 0.0829 0.64(3) Uiso R P 2 1
H201 H 0.2262 0.6062 -0.0644 0.1632 0.558(11) Uiso . P 5 2
H202 H 0.2318 0.7351 -0.0667 0.1632 0.558(11) Uiso . P 5 2
H203 H 0.2649 0.6525 -0.1470 0.1632 0.558(11) Uiso . P 5 2
H211 H 0.5409 0.8203 -0.0041 0.1509 0.558(11) Uiso . P 5 2
H212 H 0.4099 0.8564 -0.0326 0.1509 0.558(11) Uiso . P 5 2
H213 H 0.4431 0.7737 -0.1129 0.1509 0.558(11) Uiso . P 5 2
H214 H 0.5155 0.8574 -0.0017 0.1509 0.442(11) Uiso . P 5 1
H215 H 0.4189 0.8091 -0.1106 0.1509 0.442(11) Uiso . P 5 1
H216 H 0.4976 0.7281 -0.0408 0.1509 0.442(11) Uiso . P 5 1
H204 H 0.2009 0.6432 -0.0620 0.1632 0.442(11) Uiso . P 5 1
H205 H 0.2407 0.6878 -0.1447 0.1632 0.442(11) Uiso . P 5 1
H206 H 0.3194 0.6069 -0.0748 0.1632 0.442(11) Uiso . P 5 1
C120 C 0.6895(13) 0.822(2) 0.0226(11) 0.0957 0.46(2) Uani D P 4 2
H1201 H 0.7108 0.7900 0.0847 0.1241 0.46(2) Uiso R P 4 2
H1202 H 0.6412 0.8835 0.0266 0.1241 0.46(2) Uiso R P 4 2
H1203 H 0.6453 0.7666 -0.0359 0.1241 0.46(2) Uiso R P 4 2
H1301 H 0.8178 0.9544 -0.1164 0.1053 0.46(2) Uiso R P 4 2
H1302 H 0.7028 0.9838 -0.0938 0.1053 0.46(2) Uiso R P 4 2
H1303 H 0.7069 0.8669 -0.1563 0.1053 0.46(2) Uiso R P 4 2
H1211 H 0.8882 0.8929 -0.1067 0.1221 0.54(2) Uiso R P 4 1
H1212 H 0.7824 0.9709 -0.1300 0.1221 0.54(2) Uiso R P 4 1
H1213 H 0.7561 0.8411 -0.1631 0.1221 0.54(2) Uiso R P 4 1
H1311 H 0.6570 0.8669 0.0532 0.1052 0.54(2) Uiso R P 4 1
H1312 H 0.6511 0.9428 -0.0296 0.1052 0.54(2) Uiso R P 4 1
H1313 H 0.6248 0.8129 -0.0627 0.1052 0.54(2) Uiso R P 4 1
H141 H 0.4679 0.6435 0.2187 0.0642 1.0000 Uiso . . . .
S50 S 0.7956(8) 0.9550(4) 0.0044(6) 0.0691 0.190(8) Uani D P 6 2
H301 H 0.8110 0.5514 -0.1026 0.1570 0.3000 Uiso R . 7 .
H302 H 0.9050 0.6547 -0.0672 0.1570 0.3000 Uiso R . 7 .
H303 H 0.8515 0.6177 0.0104 0.1570 0.3000 Uiso R . 7 .
H311 H 1.1684 0.5865 0.1393 0.1538 0.3000 Uiso R . 7 .
H312 H 1.1074 0.6757 0.0704 0.1538 0.3000 Uiso R . 7 .
H313 H 1.0538 0.6387 0.1480 0.1538 0.3000 Uiso R . 7 .

loop_
_atom_site_aniso_label
_atom_site_aniso_U_11
_atom_site_aniso_U_22
_atom_site_aniso_U_33
_atom_site_aniso_U_23
_atom_site_aniso_U_13
_atom_site_aniso_U_12
C110 0.044(7) 0.064(9) 0.088(9) 0.030(8) 0.031(7) 0.018(8)
C121 0.084(6) 0.083(6) 0.062(5) -0.003(5) 0.017(5) 0.004(5)
C130 0.067(9) 0.081(8) 0.064(8) -0.006(7) -0.002(8) 0.021(8)
C18 0.069(6) 0.065(6) 0.055(5) -0.005(4) 0.014(5) -0.002(5)
C19 0.055(5) 0.050(5) 0.081(7) 0.008(4) 0.019(5) -0.002(4)
O21 0.159(7) 0.133(6) 0.108(5) 0.009(5) 0.043(5) 0.008(6)
C21 0.152(7) 0.133(7) 0.101(6) 0.007(6) 0.057(6) -0.002(7)
S10 0.0494(12) 0.0660(13) 0.0807(15) 0.0357(11) 0.0290(11) 0.0185(10)
S11 0.0710(19) 0.0693(19) 0.0560(16) -0.0106(13) 0.0144(13) 0.0021(15)
S12 0.0528(11) 0.0452(10) 0.0506(10) 0.0046(8) 0.0267(9) 0.0008(8)
S13 0.0435(10) 0.0457(10) 0.0537(11) 0.0022(8) 0.0232(8) 0.0052(8)
S14 0.0382(10) 0.0426(10) 0.0518(11) -0.0021(8) 0.0126(8) 0.0000(8)
S15 0.137(5) 0.122(5) 0.090(4) 0.014(3) 0.059(4) 0.007(4)
S16 0.133(6) 0.125(5) 0.085(4) -0.007(4) 0.054(4) -0.002(5)
S17 0.183(13) 0.174(11) 0.158(10) 0.066(9) 0.122(10) 0.060(10)
O1 0.062(4) 0.056(3) 0.042(3) 0.004(2) 0.018(3) -0.001(3)
O2 0.076(5) 0.063(4) 0.138(7) 0.024(4) 0.078(5) 0.035(4)
O3 0.041(3) 0.034(3) 0.072(4) 0.015(2) 0.035(3) 0.009(2)
O4 0.026(2) 0.040(3) 0.071(4) 0.016(2) 0.020(2) 0.010(2)
O5 0.026(2) 0.018(2) 0.042(2) 0.0030(17) 0.0123(19) 0.0025(17)
O6 0.061(4) 0.037(3) 0.108(5) 0.024(3) 0.050(4) 0.008(3)
O7 0.029(2) 0.024(2) 0.056(3) 0.000(2) 0.014(2) 0.0004(18)
O8 0.031(2) 0.023(2) 0.064(3) 0.013(2) 0.022(2) 0.0106(19)
O9 0.102(6) 0.022(3) 0.117(6) -0.011(3) 0.061(5) -0.012(3)
O10 0.037(3) 0.060(3) 0.041(3) 0.008(2) -0.001(2) -0.001(3)
O11 0.070(4) 0.050(3) 0.049(3) -0.022(3) 0.020(3) -0.012(3)
O12 0.067(4) 0.029(3) 0.084(4) 0.006(3) 0.054(3) 0.014(2)
O13 0.079(5) 0.052(3) 0.060(4) 0.000(3) 0.043(3) 0.009(3)
O14 0.059(4) 0.062(4) 0.049(3) 0.024(3) 0.025(3) 0.015(3)
O15 0.103(6) 0.132(8) 0.035(3) -0.001(4) 0.021(4) 0.001(6)
O16 0.038(3) 0.050(3) 0.066(3) -0.008(2) 0.023(2) 0.004(2)
O17 0.042(3) 0.041(3) 0.045(3) 0.005(2) 0.007(2) 0.003(2)
O18 0.065(3) 0.069(3) 0.041(2) 0.008(2) 0.016(2) -0.003(3)
O19 0.041(3) 0.057(3) 0.068(3) 0.022(3) 0.027(2) 0.012(2)
O20 0.058(3) 0.044(3) 0.059(3) -0.001(2) 0.033(3) -0.001(2)
C20 0.144(7) 0.149(7) 0.110(6) -0.007(6) 0.049(6) -0.003(7)
V1 0.0400(7) 0.0403(7) 0.0400(7) 0.0028(5) 0.0178(5) 0.0035(5)
V2 0.0492(9) 0.0483(8) 0.0753(10) 0.0113(7) 0.0422(8) 0.0190(7)
V3 0.0451(8) 0.0289(7) 0.0573(8) 0.0123(5) 0.0277(6) 0.0065(5)
V4 0.0207(6) 0.0343(7) 0.0403(7) 0.0041(5) 0.0059(5) 0.0079(5)
V5 0.0680(10) 0.0192(6) 0.0735(10) -0.0072(6) 0.0416(8) 0.0003(6)
V6 0.0637(10) 0.0703(10) 0.0373(8) -0.0003(7) 0.0186(7) 0.0040(8)
C140 0.047(6) 0.040(6) 0.060(7) 0.003(6) 0.030(6) 0.000(5)
C141 0.049(7) 0.041(7) 0.064(8) -0.004(7) 0.029(6) 0.005(6)
C150 0.057(7) 0.068(8) 0.062(7) 0.017(6) 0.012(6) 0.005(7)
C151 0.061(8) 0.051(8) 0.060(7) 0.011(6) 0.021(6) -0.014(7)
C160 0.049(5) 0.088(8) 0.065(7) -0.016(7) 0.016(6) 0.015(6)
C161 0.049(7) 0.053(8) 0.047(8) -0.003(7) 0.028(7) 0.007(7)
C170 0.052(7) 0.062(7) 0.067(6) 0.006(5) 0.028(5) 0.005(6)
C171 0.071(9) 0.053(9) 0.067(7) -0.003(8) 0.010(8) 0.001(9)
C100 0.062(9) 0.080(9) 0.081(8) 0.035(7) 0.022(8) 0.023(8)
C101 0.041(5) 0.047(6) 0.097(7) 0.033(6) 0.017(6) 0.015(5)
C111 0.066(7) 0.066(7) 0.095(7) 0.031(5) 0.027(6) 0.018(6)
C131 0.075(5) 0.074(6) 0.068(5) 0.004(5) 0.007(5) 0.009(5)
C31 0.181(14) 0.173(13) 0.151(12) 0.068(10) 0.125(12) 0.059(11)
C30 0.181(14) 0.174(13) 0.155(12) 0.066(10) 0.124(12) 0.060(11)
O22 0.179(14) 0.172(12) 0.148(11) 0.070(10) 0.126(11) 0.062(11)
C120 0.089(8) 0.090(9) 0.090(9) 0.004(9) 0.016(7) 0.002(8)
S50 0.072(5) 0.067(5) 0.059(5) 0.006(4) 0.015(4) 0.011(4)

loop_
_atom_type_symbol
_atom_type_scat_dispersion_real
_atom_type_scat_dispersion_imag
_atom_type_scat_Cromer_Mann_a1
_atom_type_scat_Cromer_Mann_b1
_atom_type_scat_Cromer_Mann_a2
_atom_type_scat_Cromer_Mann_b2
_atom_type_scat_Cromer_Mann_a3
_atom_type_scat_Cromer_Mann_b3
_atom_type_scat_Cromer_Mann_a4
_atom_type_scat_Cromer_Mann_b4
_atom_type_scat_Cromer_Mann_c
_atom_type_scat_source
C 0.0181 0.0091 2.3100 20.8439 1.0200 10.2075 1.5886 0.5687 0.8650 51.6512 0.2156 'International Tables Vol C 4.2.6.8 and 6.1.1.4'
H 0.0000 0.0000 0.4930 10.5109 0.3229 26.1257 0.1402 3.1424 0.0408 57.7998 0.0030 'International Tables Vol C 4.2.6.8 and 6.1.1.4'
O 0.0492 0.0322 3.0485 13.2771 2.2868 5.7011 1.5463 0.3239 0.8670 32.9089 0.2508 'International Tables Vol C 4.2.6.8 and 6.1.1.4'
F 0.0727 0.0534 3.5392 10.2825 2.6412 4.2944 1.5170 0.2615 1.0243 26.1476 0.2776 'International Tables Vol C 4.2.6.8 and 6.1.1.4'
S 0.3331 0.5567 6.9053 1.4679 5.2034 22.2151 1.4379 0.2536 1.5863 56.1720 0.8669 'International Tables Vol C 4.2.6.8 and 6.1.1.4'
V 0.0687 2.1097 10.2971 6.8657 7.3511 0.4385 2.0703 26.8938 2.0571 102.4780 1.2199 'International Tables Vol C 4.2.6.8 and 6.1.1.4'
Sm -5.3236 12.2178 24.0042 2.4727 19.4258 0.1964 13.4396 14.3996 2.8960 128.0070 2.2096 'International Tables Vol C 4.2.6.8 and 6.1.1.4'

loop_
_geom_angle_atom_site_label_1
_geom_angle_site_symmetry_1
_geom_angle_atom_site_label_2
_geom_angle_atom_site_label_3
_geom_angle_site_symmetry_3
_geom_angle
_geom_angle_publ_flag
S10 . C110 H1101 . 110.0 no
S10 . C110 H1102 . 108.9 no
H1101 . C110 H1102 . 109.5 no
S10 . C110 H1103 . 109.6 no
H1101 . C110 H1103 . 109.5 no
H1102 . C110 H1103 . 109.5 no
S11 . C121 H1211 . 99.4 no
S11 . C121 H1212 . 124.8 no
H1211 . C121 H1212 . 109.5 no
S11 . C121 H1213 . 103.3 no
H1211 . C121 H1213 . 109.5 no
H1212 . C121 H1213 . 109.5 no
H1211 . C121 H1212 . 109.5 no
H1211 . C121 H1213 . 109.5 no
H1212 . C121 H1213 . 109.5 no
H1211 . C121 S50 . 113.6 no
H1212 . C121 S50 . 83.5 no
H1213 . C121 S50 . 127.2 no
S11 . C130 H1301 . 105.7 no
S11 . C130 H1302 . 117.9 no
H1301 . C130 H1302 . 109.5 no
S11 . C130 H1303 . 104.5 no
H1301 . C130 H1303 . 109.5 no
H1302 . C130 H1303 . 109.5 no
H1301 . C130 H1302 . 109.5 no
H1301 . C130 H1303 . 109.5 no
H1302 . C130 H1303 . 109.5 no
H1301 . C130 S50 . 100.8 no
H1302 . C130 S50 . 79.2 no
H1303 . C130 S50 . 142.6 no
S14 . C18 H181 . 109.9 no
S14 . C18 H182 . 110.4 no
H181 . C18 H182 . 109.1 no
S14 . C18 H183 . 108.4 no
H181 . C18 H183 . 109.4 no
H182 . C18 H183 . 109.6 no
S14 . C19 H191 . 108.5 no
S14 . C19 H192 . 109.3 no
H191 . C19 H192 . 109.6 no
S14 . C19 H193 . 109.8 no
H191 . C19 H193 . 109.6 no
H192 . C19 H193 . 110.0 no
S16 . C21 H214 . 110.5 no
S16 . C21 H215 . 107.2 no
H214 . C21 H215 . 109.3 no
S16 . C21 H216 . 109.1 no
H214 . C21 H216 . 113.1 no
H215 . C21 H216 . 107.4 no
S15 . C21 H211 . 111.9 no
S15 . C21 H212 . 108.2 no
H211 . C21 H212 . 111.8 no
S15 . C21 H213 . 108.2 no
H211 . C21 H213 . 110.3 no
H212 . C21 H213 . 106.3 no
C110 . S10 O19 . 101.34(7) yes
C110 . S10 C100 . 95.84(7) yes
O19 . S10 C100 . 101.34(7) yes
O19 . S10 C101 . 101.37(7) yes
O19 . S10 C111 . 101.34(7) yes
C101 . S10 C111 . 95.85(7) yes
C121 . S11 O18 . 111.00(5) yes
C121 . S11 C131 . 97.39(5) yes
O18 . S11 C131 . 111.02(5) yes
C130 . S11 O18 . 111.00(7) yes
C130 . S11 C120 . 97.40(7) yes
O18 . S11 C120 . 111.02(7) yes
O20 . S12 C140 . 104.56(7) yes
O20 . S12 C150 . 104.55(7) yes
C140 . S12 C150 . 103.10(7) yes
O20 . S12 C141 . 104.56(7) yes
O20 . S12 C151 . 104.54(7) yes
C141 . S12 C151 . 103.06(7) yes
O16 . S13 C160 . 104.04(7) yes
O16 . S13 C170 . 104.09(7) yes
C160 . S13 C170 . 91.27(7) yes
O16 . S13 C161 . 104.00(7) yes
O16 . S13 C171 . 104.05(7) yes
C161 . S13 C171 . 91.24(7) yes
C18 . S14 C19 . 95.8(5) yes
C18 . S14 O17 . 104.5(4) yes
C19 . S14 O17 . 102.2(4) yes
C21 . S15 O21 . 105.09(7) yes
C21 . S15 C20 . 93.62(7) yes
O21 . S15 C20 . 105.10(7) yes
C21 . S16 O21 . 105.08(7) yes
C21 . S16 C20 . 93.64(7) yes
O21 . S16 C20 . 105.10(7) yes
C31 2_765 S17 C30 2_765 91.59(2) yes
C31 2_765 S17 O22 2_765 119.42(2) yes
C30 2_765 S17 O22 2_765 119.42(2) yes
C31 2_765 S17 C31 . 179.994 yes
C30 2_765 S17 C31 . 88.41(2) yes
O22 2_765 S17 C31 . 60.58(2) yes
C31 2_765 S17 C30 . 88.41(2) yes
C30 2_765 S17 C30 . 179.994 yes
O22 2_765 S17 C30 . 60.58(2) yes
C31 . S17 C30 . 91.59(2) yes
C31 2_765 S17 O22 . 60.58(2) yes
C30 2_765 S17 O22 . 60.58(2) yes
O22 2_765 S17 O22 . 179.992 yes
C31 . S17 O22 . 119.42(2) yes
C30 . S17 O22 . 119.42(2) yes
V2 . O3 V3 . 115.1(3) yes
V2 . O4 V4 . 111.4(3) yes
V4 2_666 O5 V2 . 170.8(2) yes
V4 2_666 O5 V3 . 94.45(16) yes
V2 . O5 V3 . 85.41(16) yes
V4 2_666 O5 V4 . 101.8(2) yes
V2 . O5 V4 . 87.41(16) yes
V3 . O5 V4 . 92.28(16) yes
V4 2_666 O5 V5 . 93.26(17) yes
V2 . O5 V5 . 85.87(15) yes
V3 . O5 V5 . 169.6(2) yes
V4 . O5 V5 . 92.89(17) yes
V4 2_666 O5 V6 . 88.51(16) yes
V2 . O5 V6 . 82.25(16) yes
V3 . O5 V6 . 88.50(16) yes
V4 . O5 V6 . 169.5(2) yes
V5 . O5 V6 . 84.80(15) yes
V5 2_666 O7 V3 . 101.2(2) yes
V5 2_666 O7 V4 . 107.3(2) yes
V3 . O7 V4 . 107.8(2) yes
V5 2_666 O8 V4 2_666 108.2(2) yes
V5 2_666 O8 V3 . 98.7(2) yes
V4 2_666 O8 V3 . 107.9(2) yes
V6 2_666 O10 V4 . 111.2(3) yes
V5 . O11 V6 . 114.4(3) yes
V2 . O12 V5 . 115.1(3) yes
V2 . O13 V6 . 115.1(3) yes
V3 . O14 V6 . 114.1(3) yes
V3 . O14 H141 . 122.7 no
V6 . O14 H141 . 123.2 no
S13 . O16 V1 . 124.6(3) yes
S14 . O17 V1 . 123.6(3) yes
S11 . O18 V1 . 132.3(3) yes
V1 . O18 S50 . 139.0(6) yes
S10 . O19 V1 . 121.1(3) yes
S12 . O20 V1 . 119.9(3) yes
S16 . C20 H204 . 108.9 no
S16 . C20 H205 . 112.0 no
H204 . C20 H205 . 109.9 no
S16 . C20 H206 . 108.8 no
H204 . C20 H206 . 105.9 no
H205 . C20 H206 . 111.0 no
S15 . C20 H201 . 107.3 no
S15 . C20 H202 . 109.3 no
H201 . C20 H202 . 107.6 no
S15 . C20 H203 . 111.0 no
H201 . C20 H203 . 108.5 no
H202 . C20 H203 . 112.9 no
O18 . V1 O19 . 84.1(2) yes
O18 . V1 O20 . 82.6(2) yes
O19 . V1 O20 . 89.7(2) yes
O18 . V1 O17 . 82.2(2) yes
O19 . V1 O17 . 89.8(2) yes
O20 . V1 O17 . 164.8(2) yes
O18 . V1 O16 . 83.8(2) yes
O19 . V1 O16 . 167.8(2) yes
O20 . V1 O16 . 87.8(2) yes
O17 . V1 O16 . 89.5(2) yes
O18 . V1 O1 . 178.6(3) yes
O19 . V1 O1 . 96.3(3) yes
O20 . V1 O1 . 96.0(3) yes
O17 . V1 O1 . 99.2(3) yes
O16 . V1 O1 . 95.8(3) yes
O5 . V2 O4 . 73.91(19) yes
O5 . V2 O3 . 77.44(19) yes
O4 . V2 O3 . 83.4(2) yes
O5 . V2 O12 . 77.6(2) yes
O4 . V2 O12 . 84.5(3) yes
O3 . V2 O12 . 154.5(2) yes
O5 . V2 O13 . 81.1(2) yes
O4 . V2 O13 . 154.9(3) yes
O3 . V2 O13 . 90.0(3) yes
O12 . V2 O13 . 91.6(3) yes
O5 . V2 O2 . 175.4(4) yes
O4 . V2 O2 . 101.7(4) yes
O3 . V2 O2 . 100.9(3) yes
O12 . V2 O2 . 103.5(3) yes
O13 . V2 O2 . 103.3(4) yes
O5 . V2 V3 . 46.41(10) yes
O4 . V2 V3 . 80.20(15) yes
O3 . V2 V3 . 31.34(16) yes
O12 . V2 V3 . 124.03(17) yes
O13 . V2 V3 . 81.6(2) yes
O5 . V2 V4 . 43.18(11) yes
O4 . V2 V4 . 30.73(14) yes
O3 . V2 V4 . 79.13(18) yes
O12 . V2 V4 . 78.99(18) yes
O13 . V2 V4 . 124.2(2) yes
O5 . V2 V5 . 46.27(10) yes
O4 . V2 V5 . 81.68(16) yes
O3 . V2 V5 . 123.71(17) yes
O12 . V2 V5 . 31.79(17) yes
O13 . V2 V5 . 82.1(2) yes
O5 . V2 V6 . 48.65(12) yes
O4 . V2 V6 . 122.56(15) yes
O3 . V2 V6 . 84.83(18) yes
O12 . V2 V6 . 82.9(2) yes
O13 . V2 V6 . 32.5(2) yes
O2 . V2 V3 . 132.2(3) yes
O2 . V2 V4 . 132.4(4) yes
V3 . V2 V4 . 61.24(4) yes
O2 . V2 V5 . 135.2(3) yes
V3 . V2 V5 . 92.53(5) yes
V4 . V2 V5 . 61.48(4) yes
O2 . V2 V6 . 135.7(4) yes
V3 . V2 V6 . 62.36(5) yes
V4 . V2 V6 . 91.82(5) yes
V5 . V2 V6 . 59.93(5) yes
O5 . V3 O8 . 74.52(18) yes
O5 . V3 V5 2_666 84.79(13) yes
O8 . V3 V5 2_666 40.20(16) yes
O5 . V3 O7 . 76.37(19) yes
O8 . V3 O7 . 76.1(2) yes
V5 2_666 V3 O7 . 39.78(15) yes
O5 . V3 V2 . 48.18(12) yes
O8 . V3 V2 . 122.69(14) yes
V5 2_666 V3 V2 . 120.04(5) yes
O7 . V3 V2 . 87.95(15) yes
O5 . V3 O14 . 79.2(2) yes
O8 . V3 O14 . 87.4(3) yes
V5 2_666 V3 O14 . 127.6(2) yes
O7 . V3 O14 . 153.4(2) yes
V2 . V3 O14 . 83.6(2) yes
O5 . V3 V4 2_666 40.54(11) yes
O8 . V3 V4 2_666 35.06(13) yes
V5 2_666 V3 V4 2_666 61.07(4) yes
O7 . V3 V4 2_666 79.44(15) yes
V2 . V3 V4 2_666 88.36(5) yes
O5 . V3 O3 . 81.4(2) yes
O8 . V3 O3 . 155.0(2) yes
V5 2_666 V3 O3 . 131.9(2) yes
O7 . V3 O3 . 92.1(3) yes
V2 . V3 O3 . 33.55(17) yes
O5 . V3 O6 . 174.2(3) yes
O8 . V3 O6 . 99.8(3) yes
V5 2_666 V3 O6 . 90.1(3) yes
O7 . V3 O6 . 101.4(3) yes
V2 . V3 O6 . 137.5(2) yes
O5 . V3 V4 . 41.78(12) yes
O8 . V3 V4 . 79.50(14) yes
V5 2_666 V3 V4 . 61.50(4) yes
O7 . V3 V4 . 36.09(14) yes
V2 . V3 V4 . 58.58(4) yes
O5 . V3 V6 . 46.39(12) yes
O8 . V3 V6 . 85.67(16) yes
V5 2_666 V3 V6 . 118.54(5) yes
O7 . V3 V6 . 122.73(15) yes
V2 . V3 V6 . 57.87(5) yes
O14 . V3 V4 2_666 75.2(2) yes
O14 . V3 O3 . 94.6(3) yes
V4 2_666 V3 O3 . 121.84(17) yes
O14 . V3 O6 . 101.8(4) yes
V4 2_666 V3 O6 . 134.0(2) yes
O3 . V3 O6 . 104.2(3) yes
O14 . V3 V4 . 121.0(2) yes
V4 2_666 V3 V4 . 61.56(4) yes
O3 . V3 V4 . 78.20(18) yes
O6 . V3 V4 . 137.0(3) yes
O14 . V3 V6 . 33.70(19) yes
V4 2_666 V3 V6 . 57.49(4) yes
O3 . V3 V6 . 82.4(2) yes
O6 . V3 V6 . 135.3(3) yes
V4 . V3 V6 . 87.72(5) yes
O5 . V4 O5 2_666 78.2(2) yes
O5 . V4 V2 . 49.41(13) yes
O5 2_666 V4 V2 . 127.58(13) yes
O5 . V4 V6 2_666 127.02(13) yes
O5 2_666 V4 V6 2_666 48.86(13) yes
V2 . V4 V6 2_666 176.30(6) yes
O5 . V4 O7 . 80.48(19) yes
O5 2_666 V4 O7 . 81.06(19) yes
V2 . V4 O7 . 89.48(16) yes
V6 2_666 V4 O7 . 88.81(16) yes
O5 . V4 O8 2_666 80.8(2) yes
O5 2_666 V4 O8 2_666 80.84(18) yes
V2 . V4 O8 2_666 89.43(17) yes
V6 2_666 V4 O8 2_666 90.81(17) yes
O7 . V4 O8 2_666 156.2(2) yes
O5 . V4 V3 . 45.93(11) yes
O5 2_666 V4 V3 . 85.36(12) yes
V2 . V4 V3 . 60.18(4) yes
V6 2_666 V4 V3 . 116.97(5) yes
O7 . V4 V3 . 36.14(16) yes
O5 . V4 V5 2_666 84.34(12) yes
O5 2_666 V4 V5 2_666 45.73(11) yes
V2 . V4 V5 2_666 117.71(5) yes
V6 2_666 V4 V5 2_666 59.40(5) yes
O7 . V4 V5 2_666 36.74(15) yes
O5 . V4 V3 2_666 83.95(13) yes
O5 2_666 V4 V3 2_666 45.01(11) yes
V2 . V4 V3 2_666 117.39(5) yes
V6 2_666 V4 V3 2_666 61.30(5) yes
O7 . V4 V3 2_666 125.91(15) yes
O5 . V4 O4 . 87.3(2) yes
O5 2_666 V4 O4 . 165.4(2) yes
V2 . V4 O4 . 37.9(2) yes
V6 2_666 V4 O4 . 145.7(2) yes
O7 . V4 O4 . 96.1(2) yes
O5 . V4 O10 . 165.3(2) yes
O5 2_666 V4 O10 . 87.1(3) yes
V2 . V4 O10 . 145.3(2) yes
V6 2_666 V4 O10 . 38.3(2) yes
O7 . V4 O10 . 96.4(3) yes
O5 . V4 V5 . 45.68(11) yes
O5 2_666 V4 V5 . 84.54(12) yes
V2 . V4 V5 . 60.32(5) yes
V6 2_666 V4 V5 . 118.38(6) yes
O7 . V4 V5 . 126.08(16) yes
O8 2_666 V4 V3 . 126.71(17) yes
O8 2_666 V4 V5 2_666 126.45(15) yes
V3 . V4 V5 2_666 57.56(4) yes
O8 2_666 V4 V3 2_666 37.03(14) yes
V3 . V4 V3 2_666 118.44(4) yes
V5 2_666 V4 V3 2_666 90.52(5) yes
O8 2_666 V4 O4 . 97.5(2) yes
V3 . V4 O4 . 84.07(19) yes
V5 2_666 V4 O4 . 132.84(19) yes
V3 2_666 V4 O4 . 134.54(19) yes
O8 2_666 V4 O10 . 97.9(3) yes
V3 . V4 O10 . 132.6(2) yes
V5 2_666 V4 O10 . 84.7(2) yes
V3 2_666 V4 O10 . 86.3(2) yes
O4 . V4 O10 . 107.4(3) yes
O8 2_666 V4 V5 . 36.52(17) yes
V3 . V4 V5 . 91.25(5) yes
V5 2_666 V4 V5 . 118.37(4) yes
V3 2_666 V4 V5 . 57.10(4) yes
O4 . V4 V5 . 85.7(2) yes
O10 . V4 V5 . 134.4(2) yes
O5 . V5 O8 2_666 75.45(18) yes
O5 . V5 O7 2_666 75.71(19) yes
O8 2_666 V5 O7 2_666 76.1(2) yes
O5 . V5 V3 2_666 84.96(13) yes
O8 2_666 V5 V3 2_666 41.06(14) yes
O7 2_666 V5 V3 2_666 38.99(16) yes
O5 . V5 V2 . 47.87(12) yes
O8 2_666 V5 V2 . 86.45(15) yes
O7 2_666 V5 V2 . 123.53(15) yes
V3 2_666 V5 V2 . 119.99(6) yes
O5 . V5 V4 2_666 41.02(11) yes
O8 2_666 V5 V4 2_666 79.52(13) yes
O7 2_666 V5 V4 2_666 35.97(15) yes
V3 2_666 V5 V4 2_666 60.94(4) yes
V2 . V5 V4 2_666 88.52(5) yes
O5 . V5 V4 . 41.43(12) yes
O8 2_666 V5 V4 . 35.28(14) yes
O7 2_666 V5 V4 . 79.62(14) yes
V3 2_666 V5 V4 . 61.83(4) yes
V2 . V5 V4 . 58.20(4) yes
O5 . V5 O11 . 80.8(2) yes
O8 2_666 V5 O11 . 155.1(2) yes
O7 2_666 V5 O11 . 91.0(3) yes
V3 2_666 V5 O11 . 129.9(2) yes
V2 . V5 O11 . 83.1(2) yes
O5 . V5 O12 . 80.5(2) yes
O8 2_666 V5 O12 . 89.8(3) yes
O7 2_666 V5 O12 . 154.7(2) yes
V3 2_666 V5 O12 . 130.9(2) yes
V2 . V5 O12 . 33.07(17) yes
O5 . V5 O9 . 175.3(3) yes
O8 2_666 V5 O9 . 100.4(4) yes
O7 2_666 V5 O9 . 101.3(3) yes
V3 2_666 V5 O9 . 90.5(3) yes
V2 . V5 O9 . 134.8(3) yes
O5 . V5 V6 . 48.20(12) yes
O8 2_666 V5 V6 . 123.65(14) yes
O7 2_666 V5 V6 . 87.61(17) yes
V3 2_666 V5 V6 . 119.72(5) yes
V2 . V5 V6 . 58.76(5) yes
V4 2_666 V5 V4 . 61.63(4) yes
V4 2_666 V5 O11 . 77.7(2) yes
V4 . V5 O11 . 122.1(2) yes
V4 2_666 V5 O12 . 121.44(17) yes
V4 . V5 O12 . 76.9(2) yes
O11 . V5 O12 . 93.5(3) yes
V4 2_666 V5 O9 . 136.7(3) yes
V4 . V5 O9 . 134.9(4) yes
O11 . V5 O9 . 103.0(4) yes
O12 . V5 O9 . 101.9(4) yes
V4 2_666 V5 V6 . 58.79(5) yes
V4 . V5 V6 . 89.18(5) yes
O11 . V5 V6 . 33.0(2) yes
O12 . V5 V6 . 82.8(2) yes
O9 . V5 V6 . 135.9(4) yes
O5 . V6 O10 2_666 73.20(19) yes
O5 . V6 V2 . 49.10(12) yes
O10 2_666 V6 V2 . 122.29(16) yes
O5 . V6 V4 2_666 42.63(11) yes
O10 2_666 V6 V4 2_666 30.57(15) yes
V2 . V6 V4 2_666 91.73(5) yes
O5 . V6 O14 . 76.5(2) yes
O10 2_666 V6 O14 . 81.9(3) yes
V2 . V6 O14 . 84.17(19) yes
V4 2_666 V6 O14 . 77.47(19) yes
O5 . V6 V5 . 47.00(10) yes
O10 2_666 V6 V5 . 81.47(17) yes
V2 . V6 V5 . 61.31(5) yes
V4 2_666 V6 V5 . 61.81(4) yes
O14 . V6 V5 . 123.50(18) yes
O5 . V6 O11 . 79.0(2) yes
O10 2_666 V6 O11 . 84.6(3) yes
V2 . V6 O11 . 85.0(2) yes
V4 2_666 V6 O11 . 80.0(2) yes
O14 . V6 O11 . 154.6(3) yes
O5 . V6 V3 . 45.11(11) yes
O10 2_666 V6 V3 . 80.92(17) yes
V2 . V6 V3 . 59.77(5) yes
V4 2_666 V6 V3 . 61.20(4) yes
O14 . V6 V3 . 32.21(17) yes
O5 . V6 O13 . 81.4(2) yes
O10 2_666 V6 O13 . 154.5(3) yes
V2 . V6 O13 . 32.4(2) yes
V4 2_666 V6 O13 . 124.0(2) yes
O14 . V6 O13 . 89.7(3) yes
O5 . V6 O15 . 173.4(4) yes
O10 2_666 V6 O15 . 100.8(4) yes
V2 . V6 O15 . 136.8(4) yes
V4 2_666 V6 O15 . 131.3(4) yes
O14 . V6 O15 . 100.3(4) yes
V5 . V6 O11 . 32.51(19) yes
V5 . V6 V3 . 91.82(5) yes
O11 . V6 V3 . 124.13(19) yes
V5 . V6 O13 . 83.3(2) yes
O11 . V6 O13 . 93.3(3) yes
V3 . V6 O13 . 79.3(2) yes
V5 . V6 O15 . 135.8(4) yes
O11 . V6 O15 . 103.4(4) yes
V3 . V6 O15 . 132.3(4) yes
O13 . V6 O15 . 104.4(4) yes
S12 . C140 H1401 . 109.4 no
S12 . C140 H1402 . 109.0 no
H1401 . C140 H1402 . 109.5 no
S12 . C140 H1403 . 110.0 no
H1401 . C140 H1403 . 109.5 no
H1402 . C140 H1403 . 109.5 no
S12 . C141 H1411 . 109.3 no
S12 . C141 H1412 . 109.0 no
H1411 . C141 H1412 . 109.5 no
S12 . C141 H1413 . 110.2 no
H1411 . C141 H1413 . 109.5 no
H1412 . C141 H1413 . 109.5 no
S12 . C150 H1501 . 108.9 no
S12 . C150 H1502 . 109.1 no
H1501 . C150 H1502 . 109.5 no
S12 . C150 H1503 . 110.4 no
H1501 . C150 H1503 . 109.5 no
H1502 . C150 H1503 . 109.5 no
S12 . C151 H1511 . 109.0 no
S12 . C151 H1512 . 109.2 no
H1511 . C151 H1512 . 109.5 no
S12 . C151 H1513 . 110.2 no
H1511 . C151 H1513 . 109.5 no
H1512 . C151 H1513 . 109.5 no
S13 . C160 H1601 . 109.3 no
S13 . C160 H1602 . 110.0 no
H1601 . C160 H1602 . 109.5 no
S13 . C160 H1603 . 109.1 no
H1601 . C160 H1603 . 109.5 no
H1602 . C160 H1603 . 109.5 no
S13 . C161 H1611 . 109.1 no
S13 . C161 H1612 . 110.1 no
H1611 . C161 H1612 . 109.5 no
S13 . C161 H1613 . 109.2 no
H1611 . C161 H1613 . 109.5 no
H1612 . C161 H1613 . 109.5 no
S13 . C170 H1701 . 111.1 no
S13 . C170 H1702 . 109.5 no
H1701 . C170 H1702 . 109.5 no
S13 . C170 H1703 . 107.8 no
H1701 . C170 H1703 . 109.5 no
H1702 . C170 H1703 . 109.5 no
S13 . C171 H1711 . 111.3 no
S13 . C171 H1712 . 109.4 no
H1711 . C171 H1712 . 109.5 no
S13 . C171 H1713 . 107.7 no
H1711 . C171 H1713 . 109.5 no
H1712 . C171 H1713 . 109.5 no
S10 . C100 H1001 . 111.4 no
S10 . C100 H1002 . 107.8 no
H1001 . C100 H1002 . 109.5 no
S10 . C100 H1003 . 109.2 no
H1001 . C100 H1003 . 109.5 no
H1002 . C100 H1003 . 109.5 no
S10 . C101 H1011 . 111.0 no
S10 . C101 H1012 . 108.2 no
H1011 . C101 H1012 . 109.5 no
S10 . C101 H1013 . 109.3 no
H1011 . C101 H1013 . 109.5 no
H1012 . C101 H1013 . 109.5 no
S10 . C111 H1111 . 110.3 no
S10 . C111 H1112 . 108.6 no
H1111 . C111 H1112 . 109.5 no
S10 . C111 H1113 . 109.5 no
H1111 . C111 H1113 . 109.5 no
H1112 . C111 H1113 . 109.5 no
S11 . C131 H1311 . 114.6 no
S11 . C131 H1312 . 107.5 no
H1311 . C131 H1312 . 109.5 no
S11 . C131 H1313 . 106.2 no
H1311 . C131 H1313 . 109.5 no
H1312 . C131 H1313 . 109.5 no
H1311 . C131 H1312 . 109.5 no
H1311 . C131 H1313 . 109.5 no
H1312 . C131 H1313 . 109.5 no
H1311 . C131 S50 . 117.0 no
H1312 . C131 S50 . 67.9 no
H1313 . C131 S50 . 131.4 no
S17 . C31 O22 2_765 46.39(3) yes
S17 . C31 H311 . 108.7 no
O22 2_765 C31 H311 . 128.0 no
S17 . C31 H312 . 109.9 no
O22 2_765 C31 H312 . 63.7 no
H311 . C31 H312 . 109.5 no
S17 . C31 H313 . 109.8 no
O22 2_765 C31 H313 . 121.5 no
H311 . C31 H313 . 109.5 no
H312 . C31 H313 . 109.5 no
S17 . C30 O22 2_765 46.39(3) yes
S17 . C30 H301 . 110.2 no
O22 2_765 C30 H301 . 129.3 no
S17 . C30 H302 . 109.4 no
O22 2_765 C30 H302 . 63.1 no
H301 . C30 H302 . 109.5 no
S17 . C30 H303 . 108.8 no
O22 2_765 C30 H303 . 120.4 no
H301 . C30 H303 . 109.5 no
H302 . C30 H303 . 109.5 no
C30 2_765 O22 C31 2_765 103.84(3) yes
C30 2_765 O22 S17 . 73.03(3) yes
C31 2_765 O22 S17 . 73.03(3) yes
S11 . C120 H1201 . 108.8 no
S11 . C120 H1202 . 114.5 no
H1201 . C120 H1202 . 109.5 no
S11 . C120 H1203 . 105.0 no
H1201 . C120 H1203 . 109.5 no
H1202 . C120 H1203 . 109.5 no
H1201 . C120 H1202 . 109.5 no
H1201 . C120 H1203 . 109.5 no
H1202 . C120 H1203 . 109.5 no
H1201 . C120 S50 . 123.2 no
H1202 . C120 S50 . 79.6 no
H1203 . C120 S50 . 119.9 no
C130 . H1302 S50 . 62.4 no
C131 . H1312 S50 . 78.9 no
C121 . S50 C131 . 97.40(7) yes
C121 . S50 H1312 . 99.9 no
C131 . S50 H1312 . 33.1 no
C121 . S50 O18 . 111.01(7) yes
C131 . S50 O18 . 111.02(7) yes
H1312 . S50 O18 . 136.9 no
H1302 . S50 C120 . 96.8 no
H1302 . S50 O18 . 170.0 no
C120 . S50 O18 . 92.0(5) yes
H1302 . S50 C130 . 38.4 no
C120 . S50 C130 . 92.7(3) yes
O18 . S50 C130 . 136.7(9) yes

loop_
_geom_bond_atom_site_label_1
_geom_bond_atom_site_label_2
_geom_bond_site_symmetry_2
_geom_bond_distance
_geom_bond_publ_flag
C110 S10 . 1.777(7) yes
C110 H1101 . 0.950 no
C110 H1102 . 0.950 no
C110 H1103 . 0.950 no
C121 S11 . 1.709(4) yes
C121 H1211 . 0.950 no
C121 H1212 . 0.950 no
C121 H1213 . 0.950 no
C121 H1211 . 0.950 no
C121 H1212 . 0.950 no
C121 H1213 . 0.950 no
C121 S50 . 1.709(4) yes
C130 S11 . 1.711(7) yes
C130 H1301 . 0.950 no
C130 H1302 . 0.950 no
C130 H1303 . 0.950 no
C130 H1301 . 0.950 no
C130 H1302 . 0.950 no
C130 H1303 . 0.950 no
C130 S50 . 1.356(10) yes
C18 S14 . 1.784(11) yes
C18 H181 . 0.957 no
C18 H182 . 0.964 no
C18 H183 . 0.959 no
C19 S14 . 1.749(10) yes
C19 H191 . 0.962 no
C19 H192 . 0.960 no
C19 H193 . 0.957 no
O21 S16 . 1.541(5) yes
O21 S15 . 1.540(5) yes
C21 S16 . 1.766(5) yes
C21 H214 . 0.918 no
C21 H215 . 0.983 no
C21 H216 . 0.941 no
C21 S15 . 1.766(5) yes
C21 H211 . 0.912 no
C21 H212 . 0.961 no
C21 H213 . 0.978 no
S10 O19 . 1.530(4) yes
S10 C100 . 1.784(7) yes
S10 O19 . 1.530(4) yes
S10 C101 . 1.770(6) yes
S10 C111 . 1.784(6) yes
S11 O18 . 1.455(3) yes
S11 C131 . 1.705(4) yes
S11 O18 . 1.455(3) yes
S11 C120 . 1.707(7) yes
S12 O20 . 1.550(4) yes
S12 C140 . 1.787(6) yes
S12 C150 . 1.781(6) yes
S12 O20 . 1.550(4) yes
S12 C141 . 1.791(6) yes
S12 C151 . 1.787(6) yes
S13 O16 . 1.536(4) yes
S13 C160 . 1.796(6) yes
S13 C170 . 1.799(6) yes
S13 O16 . 1.536(4) yes
S13 C161 . 1.799(7) yes
S13 C171 . 1.799(7) yes
S14 O17 . 1.542(6) yes
S15 C20 . 1.761(5) yes
S16 C20 . 1.761(5) yes
S17 C31 2_765 1.830(2) yes
S17 C30 2_765 1.830(2) yes
S17 O22 2_765 1.3854(15) yes
S17 C31 . 1.830(2) yes
S17 C30 . 1.830(2) yes
S17 O22 . 1.3854(15) yes
O1 V1 . 1.588(6) yes
O2 V2 . 1.613(7) yes
O3 V2 . 1.905(5) yes
O3 V3 . 1.793(5) yes
O4 V2 . 2.024(6) yes
O4 V4 . 1.685(5) yes
O5 V4 2_666 2.084(4) yes
O5 V2 . 2.334(5) yes
O5 V3 . 2.268(4) yes
O5 V4 . 2.103(5) yes
O5 V5 . 2.274(4) yes
O5 V6 . 2.318(5) yes
O6 V3 . 1.584(6) yes
O7 V5 2_666 1.986(5) yes
O7 V3 . 1.953(6) yes
O7 V4 . 1.951(5) yes
O8 V5 2_666 1.988(6) yes
O8 V4 2_666 1.930(5) yes
O8 V3 . 2.024(5) yes
O9 V5 . 1.590(6) yes
O10 V6 2_666 2.043(7) yes
O10 V4 . 1.678(6) yes
O11 V5 . 1.828(7) yes
O11 V6 . 1.855(7) yes
O12 V2 . 1.892(6) yes
O12 V5 . 1.826(6) yes
O13 V2 . 1.811(7) yes
O13 V6 . 1.814(8) yes
O14 V3 . 1.868(7) yes
O14 V6 . 1.945(7) yes
O14 H141 . 0.952 no
O15 V6 . 1.586(7) yes
O16 V1 . 2.009(5) yes
O17 V1 . 2.014(5) yes
O18 V1 . 2.150(5) yes
O18 V1 . 2.150(5) yes
O18 S50 . 1.455(3) yes
O19 V1 . 2.035(5) yes
O20 V1 . 2.023(5) yes
C20 H204 . 0.978 no
C20 H205 . 0.917 no
C20 H206 . 0.965 no
C20 H201 . 0.986 no
C20 H202 . 0.936 no
C20 H203 . 0.925 no
V2 V3 . 3.1213(18) yes
V2 V4 . 3.0701(19) yes
V2 V5 . 3.139(2) yes
V2 V6 . 3.059(2) yes
V3 V5 2_666 3.0450(19) yes
V3 V4 2_666 3.1970(18) yes
V3 V4 . 3.1536(17) yes
V3 V6 . 3.200(2) yes
V4 V6 2_666 3.0765(19) yes
V4 V5 2_666 3.1706(17) yes
V4 V5 . 3.1741(18) yes
V5 V6 . 3.096(2) yes
C140 H1401 . 0.950 no
C140 H1402 . 0.950 no
C140 H1403 . 0.950 no
C141 H1411 . 0.950 no
C141 H1412 . 0.950 no
C141 H1413 . 0.950 no
C150 H1501 . 0.950 no
C150 H1502 . 0.950 no
C150 H1503 . 0.950 no
C151 H1511 . 0.950 no
C151 H1512 . 0.950 no
C151 H1513 . 0.950 no
C160 H1601 . 0.950 no
C160 H1602 . 0.950 no
C160 H1603 . 0.950 no
C161 H1611 . 0.950 no
C161 H1612 . 0.950 no
C161 H1613 . 0.950 no
C170 H1701 . 0.950 no
C170 H1702 . 0.950 no
C170 H1703 . 0.950 no
C171 H1711 . 0.950 no
C171 H1712 . 0.950 no
C171 H1713 . 0.950 no
C100 H1001 . 0.950 no
C100 H1002 . 0.950 no
C100 H1003 . 0.950 no
C101 H1011 . 0.950 no
C101 H1012 . 0.950 no
C101 H1013 . 0.950 no
C111 H1111 . 0.950 no
C111 H1112 . 0.950 no
C111 H1113 . 0.950 no
C131 H1311 . 0.950 no
C131 H1312 . 0.950 no
C131 H1313 . 0.950 no
C131 H1311 . 0.950 no
C131 H1312 . 0.950 no
C131 H1313 . 0.950 no
C131 S50 . 1.705(4) yes
C31 O22 2_765 1.6667(18) yes
C31 H311 . 0.950 no
C31 H312 . 0.950 no
C31 H313 . 0.950 no
C30 O22 2_765 1.6665(18) yes
C30 H301 . 0.950 no
C30 H302 . 0.950 no
C30 H303 . 0.950 no
C120 H1201 . 0.950 no
C120 H1202 . 0.950 no
C120 H1203 . 0.950 no
C120 H1201 . 0.950 no
C120 H1202 . 0.950 no
C120 H1203 . 0.950 no
C120 S50 . 2.117(14) yes
H1302 S50 . 1.503 no
H1312 S50 . 1.610 no

loop_
_geom_hbond_atom_site_label_D
_geom_hbond_atom_site_label_H
_geom_hbond_atom_site_label_A
_geom_hbond_site_symmetry_A
_geom_hbond_angle_DHA
_geom_hbond_distance_DH
_geom_hbond_distance_HA
_geom_hbond_distance_DA
_geom_hbond_publ_flag
C19 H193 O2 1_565 154.3(3) 0.957 2.517 3.40(2) yes
C18 H182 O3 2_776 163.5(3) 0.964 2.492 3.43(2) yes
C110 H1101 O21 1_655 148.7(5) 0.950 2.282 3.13(2) yes
C100 H1001 O1 . 121.6(5) 0.950 2.396 3.00(2) yes
C100 H1001 C171 2_776 133.6(15) 0.950 1.442 2.21(2) yes
C100 H1003 O9 2_766 167.8(6) 0.950 2.582 3.52(2) yes
C111 H1113 O10 2_766 139.8(3) 0.950 2.531 3.31(2) yes
C101 H1011 O9 1_665 138.5(4) 0.950 2.332 3.11(2) yes
C151 H1513 O13 . 164.8(6) 0.950 2.572 3.50(2) yes
C140 H1403 O2 . 169.2(5) 0.950 2.390 3.33(2) yes
C171 H1711 O1 2_776 124.4(7) 0.950 2.383 3.02(2) yes
C171 H1712 C100 2_776 125.5(5) 0.950 1.516 2.21(2) yes
C161 H1612 O9 1_565 170.7(5) 0.950 2.387 3.33(2) yes
C161 H1613 O6 . 158.8(4) 0.950 2.554 3.46(2) yes
C170 H1701 O1 2_776 166.0(3) 0.950 2.587 3.52(2) yes
C170 H1703 O6 . 161.0(3) 0.950 2.272 3.19(2) yes
C21 H211 C131 . 148.9(7) 0.912 1.698 2.52(2) yes
C21 H211 C120 . 157.3(9) 0.912 1.673 2.54(2) yes
C21 H213 O13 2_665 141.8(6) 0.978 2.575 3.40(2) yes
C21 H214 C131 . 122.2(8) 0.918 1.911 2.52(2) yes
C20 H204 O22 2_665 172.5(9) 0.978 2.401 3.37(2) yes
C120 H1201 O20 . 129.0(4) 0.950 2.500 3.19(2) yes
C120 H1201 C150 . 152.1(4) 0.950 2.396 3.27(2) yes
C120 H1203 O15 2_665 146.5(6) 0.950 2.312 3.15(2) yes
C121 H1303 O11 2_665 139.4(14) 1.159 2.367 3.33(2) yes
C130 H1303 O11 2_665 169.5(4) 0.950 2.367 3.31(2) yes
C121 H1213 O11 2_665 164.5(4) 0.950 2.409 3.33(2) yes
C131 H1311 O16 . 127.5(3) 0.950 2.414 3.09(2) yes
O14 H141 O21 . 176.9(6) 0.952 1.836 2.79(2) yes
C30 H301 O10 1_554 150.1(10) 0.950 2.445 3.30(2) yes
